data_7718828
loop_
_publ_author_name
'Cheng, Juan'
'Yi, Gangji'
'Long, Ying'
'Zhong, Qinglan'
'Zou, Guohong'
'Luan, Lindong'
'Lin, Zhien'

_publ_section_title
;
 Ligand substitution in organic-inorganic hybrid zinc iodides for
 second-harmonic generation.
;
_journal_issue 26
_journal_name_full 'Dalton transactions (Cambridge, England : 2003)'
_journal_page_first 10351
_journal_page_last 10357
_journal_paper_doi 10.1039/d5dt01058f
_journal_volume 54
_journal_year 2025
_chemical_formula_moiety 'C6 H8 I2 N4 Zn'
_chemical_formula_sum 'C6 H8 I2 N4 Zn'
_chemical_formula_weight 455.33
_space_group_crystal_system monoclinic
_space_group_IT_number 14
_space_group_name_Hall '-P 2ybc'
_space_group_name_H-M_alt 'P 1 21/c 1'
_atom_sites_solution_hydrogens geom
_atom_sites_solution_primary dual
_audit_creation_date 2025-05-30
_audit_creation_method
;
Olex2 1.2
(compiled 2018.05.29 svn.r3508 for OlexSys, GUI svn.r5506)
;
_audit_update_record
;
2025-05-30 deposited with the CCDC.	2025-06-03 downloaded from the CCDC.
;
_cell_angle_alpha 90
_cell_angle_beta 98.0500(10)
_cell_angle_gamma 90
_cell_formula_units_Z 4
_cell_length_a 8.3020(3)
_cell_length_b 18.1309(7)
_cell_length_c 8.5613(3)
_cell_measurement_reflns_used 7989
_cell_measurement_temperature 296(2)
_cell_measurement_theta_max 26.36
_cell_measurement_theta_min 2.25
_cell_volume 1275.97(8)
_computing_cell_refinement 'SAINT V8.40B (?, 2016)'
_computing_data_reduction 'SAINT V8.40B (?, 2016)'
_computing_molecular_graphics 'Olex2 (Dolomanov et al., 2009)'
_computing_publication_material 'Olex2 (Dolomanov et al., 2009)'
_computing_structure_refinement 'ShelXL (Sheldrick, 2015)'
_computing_structure_solution 'ShelXT (Sheldrick, 2015)'
_diffrn_ambient_temperature 296.0
_diffrn_detector 'Bruker APEX2 area detector'
_diffrn_detector_area_resol_mean 7.9
_diffrn_detector_type 'CCD area detector'
_diffrn_measured_fraction_theta_full 1.000
_diffrn_measured_fraction_theta_max 1.000
_diffrn_measurement_device 'three-circle diffractometer'
_diffrn_measurement_device_type 'Bruker D8 Venture'
_diffrn_measurement_method '\w and \f scans'
_diffrn_radiation_monochromator 'mirror optics'
_diffrn_radiation_probe x-ray
_diffrn_radiation_type MoK\a
_diffrn_radiation_wavelength 0.71073
_diffrn_reflns_av_R_equivalents 0.0533
_diffrn_reflns_av_unetI/netI 0.0288
_diffrn_reflns_Laue_measured_fraction_full 1.000
_diffrn_reflns_Laue_measured_fraction_max 1.000
_diffrn_reflns_limit_h_max 10
_diffrn_reflns_limit_h_min -10
_diffrn_reflns_limit_k_max 23
_diffrn_reflns_limit_k_min -23
_diffrn_reflns_limit_l_max 11
_diffrn_reflns_limit_l_min -10
_diffrn_reflns_number 25073
_diffrn_reflns_point_group_measured_fraction_full 1.000
_diffrn_reflns_point_group_measured_fraction_max 1.000
_diffrn_reflns_theta_full 25.242
_diffrn_reflns_theta_max 27.487
_diffrn_reflns_theta_min 2.247
_diffrn_source 'microfocus sealed X-ray tube'
_diffrn_source_type 'Incoatec I\ms'
_diffrn_standards_number 0
_exptl_absorpt_coefficient_mu 6.731
_exptl_absorpt_correction_T_max 0.7456
_exptl_absorpt_correction_T_min 0.4058
_exptl_absorpt_correction_type multi-scan
_exptl_absorpt_process_details
'SADABS-2016/2 (Bruker,2016/2) was used for absorption correction. wR2(int) was 0.1148 before and 0.0590 after correction. The Ratio of minimum to maximum transmission is 0.5443. The \l/2 correction factor is Not present.'
_exptl_crystal_colour 'light yellow'
_exptl_crystal_colour_modifier light
_exptl_crystal_colour_primary yellow
_exptl_crystal_density_diffrn 2.370
_exptl_crystal_description block
_exptl_crystal_F_000 832
_exptl_crystal_size_max 0.25
_exptl_crystal_size_mid 0.217
_exptl_crystal_size_min 0.133
_refine_diff_density_max 0.947
_refine_diff_density_min -0.765
_refine_diff_density_rms 0.098
_refine_ls_extinction_coef 0.0093(4)
_refine_ls_extinction_expression Fc^*^=kFc[1+0.001xFc^2^\l^3^/sin(2\q)]^-1/4^
_refine_ls_extinction_method 'SHELXL-2018/3 (Sheldrick 2018)'
_refine_ls_goodness_of_fit_ref 1.041
_refine_ls_hydrogen_treatment constr
_refine_ls_matrix_type full
_refine_ls_number_parameters 119
_refine_ls_number_reflns 2922
_refine_ls_number_restraints 0
_refine_ls_restrained_S_all 1.041
_refine_ls_R_factor_all 0.0433
_refine_ls_R_factor_gt 0.0292
_refine_ls_shift/su_max 0.001
_refine_ls_shift/su_mean 0.000
_refine_ls_structure_factor_coef Fsqd
_refine_ls_weighting_details 'w=1/[\s^2^(Fo^2^)+(0.0216P)^2^+1.6094P] where P=(Fo^2^+2Fc^2^)/3'
_refine_ls_weighting_scheme calc
_refine_ls_wR_factor_gt 0.0600
_refine_ls_wR_factor_ref 0.0654
_reflns_Friedel_coverage 0.000
_reflns_number_gt 2291
_reflns_number_total 2922
_reflns_threshold_expression 'I > 2\s(I)'
_cod_data_source_file d5dt01058f2.cif
_cod_data_source_block mo_cj4_244_7_0m_a
_cod_depositor_comments 'Adding full bibliography for 7718825--7718828.cif.'
_cod_database_code 7718828
_shelx_shelxl_version_number 2018/3
_shelx_space_group_comment
;
The symmetry employed for this shelxl refinement is uniquely defined
by the following loop, which should always be used as a source of
symmetry information in preference to the above space-group names.
They are only intended as comments.
;
_shelx_estimated_absorpt_t_max 0.468
_shelx_estimated_absorpt_t_min 0.284
_olex2_refinement_description
;
1. Fixed Uiso
 At 1.2 times of:
  All C(H) groups, All N(H) groups
2.a Aromatic/amide H refined with riding coordinates:
 N2(H2), N4(H4), C1(H1), C2(H2A), C3(H3), C4(H4A), C5(H5), C6(H6)
;
_olex2_submission_special_instructions 'No special instructions were received'

loop_
_space_group_symop_operation_xyz
'x, y, z'
'-x, y+1/2, -z+1/2'
'-x, -y, -z'
'x, -y-1/2, z-1/2'

loop_
_atom_site_label
_atom_site_type_symbol
_atom_site_fract_x
_atom_site_fract_y
_atom_site_fract_z
_atom_site_U_iso_or_equiv
_atom_site_adp_type
_atom_site_occupancy
_atom_site_site_symmetry_order
_atom_site_calc_flag
_atom_site_refinement_flags_posn
_atom_site_refinement_flags_adp
_atom_site_refinement_flags_occupancy
_atom_site_disorder_assembly
_atom_site_disorder_group
I1 I 0.14988(4) 0.47690(2) 0.82932(4) 0.06754(13) Uani 1 1 d . . . . .
I2 I 0.57300(4) 0.33205(2) 0.85766(4) 0.06733(13) Uani 1 1 d . . . . .
Zn1 Zn 0.30154(6) 0.37450(3) 0.69907(5) 0.04864(14) Uani 1 1 d . . . . .
N1 N 0.3486(4) 0.41027(19) 0.4891(4) 0.0522(8) Uani 1 1 d . . . . .
N2 N 0.3411(8) 0.4729(3) 0.2732(5) 0.1009(18) Uani 1 1 d . . . . .
H2 H 0.312020 0.505279 0.201465 0.121 Uiso 1 1 calc R . . . .
N3 N 0.1512(4) 0.2874(2) 0.6660(4) 0.0539(8) Uani 1 1 d . . . . .
N4 N 0.0600(7) 0.1758(3) 0.6160(6) 0.0961(16) Uani 1 1 d . . . . .
H4 H 0.056444 0.130256 0.587827 0.115 Uiso 1 1 calc R . . . .
C1 C 0.2778(8) 0.4645(3) 0.4060(6) 0.0830(16) Uani 1 1 d . . . . .
H1 H 0.194488 0.493274 0.435660 0.100 Uiso 1 1 calc R . . . .
C2 C 0.4555(8) 0.4234(4) 0.2699(6) 0.0840(17) Uani 1 1 d . . . . .
H2A H 0.519087 0.416071 0.190002 0.101 Uiso 1 1 calc R . . . .
C3 C 0.4622(7) 0.3854(3) 0.4046(6) 0.0779(15) Uani 1 1 d . . . . .
H3 H 0.534998 0.347411 0.435413 0.094 Uiso 1 1 calc R . . . .
C4 C 0.1847(7) 0.2216(3) 0.6154(7) 0.0763(14) Uani 1 1 d . . . . .
H4A H 0.283317 0.208597 0.583316 0.092 Uiso 1 1 calc R . . . .
C5 C -0.0595(8) 0.2141(4) 0.6690(8) 0.098(2) Uani 1 1 d . . . . .
H5 H -0.162033 0.196607 0.682028 0.118 Uiso 1 1 calc R . . . .
C6 C -0.0035(7) 0.2815(4) 0.6990(8) 0.0898(18) Uani 1 1 d . . . . .
H6 H -0.061872 0.319638 0.737440 0.108 Uiso 1 1 calc R . . . .

loop_
_atom_site_aniso_label
_atom_site_aniso_U_11
_atom_site_aniso_U_22
_atom_site_aniso_U_33
_atom_site_aniso_U_23
_atom_site_aniso_U_13
_atom_site_aniso_U_12
I1 0.0779(2) 0.0630(2) 0.0664(2) -0.00612(14) 0.02684(17) 0.01370(15)
I2 0.04786(19) 0.0771(2) 0.0743(2) 0.01623(16) -0.00086(14) 0.00302(14)
Zn1 0.0457(3) 0.0560(3) 0.0454(3) 0.0019(2) 0.0107(2) 0.0030(2)
N1 0.058(2) 0.056(2) 0.0435(18) 0.0000(16) 0.0097(16) -0.0005(17)
N2 0.148(6) 0.097(4) 0.056(3) 0.021(3) 0.009(3) -0.020(4)
N3 0.044(2) 0.065(2) 0.053(2) -0.0076(17) 0.0078(16) 0.0002(17)
N4 0.112(4) 0.069(3) 0.105(4) -0.020(3) 0.007(3) -0.020(3)
C1 0.105(5) 0.086(4) 0.061(3) 0.015(3) 0.019(3) 0.026(3)
C2 0.101(5) 0.097(4) 0.062(3) -0.006(3) 0.040(3) -0.022(4)
C3 0.079(4) 0.089(4) 0.071(3) 0.003(3) 0.029(3) 0.012(3)
C4 0.076(4) 0.067(3) 0.087(4) -0.013(3) 0.015(3) 0.003(3)
C5 0.068(4) 0.125(5) 0.102(5) -0.032(4) 0.014(3) -0.046(4)
C6 0.054(3) 0.106(4) 0.113(5) -0.042(4) 0.022(3) -0.009(3)

loop_
_atom_type_symbol
_atom_type_description
_atom_type_scat_dispersion_real
_atom_type_scat_dispersion_imag
_atom_type_scat_source
C C 0.0033 0.0016 'International Tables Vol C Tables 4.2.6.8 and 6.1.1.4'
H H 0.0000 0.0000 'International Tables Vol C Tables 4.2.6.8 and 6.1.1.4'
I I -0.4742 1.8119 'International Tables Vol C Tables 4.2.6.8 and 6.1.1.4'
N N 0.0061 0.0033 'International Tables Vol C Tables 4.2.6.8 and 6.1.1.4'
Zn Zn 0.2839 1.4301 'International Tables Vol C Tables 4.2.6.8 and 6.1.1.4'

loop_
_geom_angle_atom_site_label_1
_geom_angle_atom_site_label_2
_geom_angle_atom_site_label_3
_geom_angle
_geom_angle_site_symmetry_1
_geom_angle_site_symmetry_3
_geom_angle_publ_flag
I2 Zn1 I1 115.46(2) . . ?
N1 Zn1 I1 108.86(10) . . ?
N1 Zn1 I2 107.67(11) . . ?
N1 Zn1 N3 108.90(14) . . ?
N3 Zn1 I1 107.16(10) . . ?
N3 Zn1 I2 108.66(11) . . ?
C1 N1 Zn1 127.2(3) . . ?
C1 N1 C3 104.8(4) . . ?
C3 N1 Zn1 128.0(3) . . ?
C1 N2 H2 125.8 . . ?
C2 N2 H2 125.8 . . ?
C2 N2 C1 108.4(5) . . ?
C4 N3 Zn1 127.3(3) . . ?
C4 N3 C6 104.3(4) . . ?
C6 N3 Zn1 128.3(3) . . ?
C4 N4 H4 126.5 . . ?
C4 N4 C5 107.0(5) . . ?
C5 N4 H4 126.5 . . ?
N1 C1 N2 110.6(5) . . ?
N1 C1 H1 124.7 . . ?
N2 C1 H1 124.7 . . ?
N2 C2 H2A 127.0 . . ?
N2 C2 C3 106.0(5) . . ?
C3 C2 H2A 127.0 . . ?
N1 C3 H3 124.9 . . ?
C2 C3 N1 110.1(5) . . ?
C2 C3 H3 124.9 . . ?
N3 C4 N4 111.5(5) . . ?
N3 C4 H4A 124.3 . . ?
N4 C4 H4A 124.3 . . ?
N4 C5 H5 126.6 . . ?
C6 C5 N4 106.8(5) . . ?
C6 C5 H5 126.6 . . ?
N3 C6 H6 124.8 . . ?
C5 C6 N3 110.5(5) . . ?
C5 C6 H6 124.8 . . ?

loop_
_geom_bond_atom_site_label_1
_geom_bond_atom_site_label_2
_geom_bond_distance
_geom_bond_site_symmetry_2
_geom_bond_publ_flag
I1 Zn1 2.5824(5) . ?
I2 Zn1 2.5803(6) . ?
Zn1 N1 2.000(3) . ?
Zn1 N3 2.008(4) . ?
N1 C1 1.304(6) . ?
N1 C3 1.345(6) . ?
N2 H2 0.8600 . ?
N2 C1 1.326(7) . ?
N2 C2 1.310(8) . ?
N3 C4 1.313(6) . ?
N3 C6 1.357(6) . ?
N4 H4 0.8600 . ?
N4 C4 1.327(7) . ?
N4 C5 1.341(8) . ?
C1 H1 0.9300 . ?
C2 H2A 0.9300 . ?
C2 C3 1.338(7) . ?
C3 H3 0.9300 . ?
C4 H4A 0.9300 . ?
C5 H5 0.9300 . ?
C5 C6 1.320(8) . ?
C6 H6 0.9300 . ?

loop_
_geom_hbond_atom_site_label_D
_geom_hbond_atom_site_label_H
_geom_hbond_atom_site_label_A
_geom_hbond_distance_DH
_geom_hbond_distance_HA
_geom_hbond_distance_DA
_geom_hbond_angle_DHA
_geom_hbond_site_symmetry_A
_geom_hbond_publ_flag
N2 H2 I1 0.86 3.32 3.909(5) 127.9 1_554 yes
N2 H2 I2 0.86 3.16 3.808(5) 133.7 3_666 yes
N4 H4 I1 0.86 3.12 3.842(5) 142.6 4_565 yes

loop_
_geom_torsion_atom_site_label_1
_geom_torsion_atom_site_label_2
_geom_torsion_atom_site_label_3
_geom_torsion_atom_site_label_4
_geom_torsion
_geom_torsion_site_symmetry_1
_geom_torsion_site_symmetry_2
_geom_torsion_site_symmetry_3
_geom_torsion_site_symmetry_4
_geom_torsion_publ_flag
Zn1 N1 C1 N2 179.6(4) . . . . ?
Zn1 N1 C3 C2 179.8(4) . . . . ?
Zn1 N3 C4 N4 176.3(4) . . . . ?
Zn1 N3 C6 C5 -176.4(4) . . . . ?
N2 C2 C3 N1 1.8(7) . . . . ?
N4 C5 C6 N3 0.1(8) . . . . ?
C1 N1 C3 C2 -1.8(7) . . . . ?
C1 N2 C2 C3 -1.0(7) . . . . ?
C2 N2 C1 N1 -0.2(7) . . . . ?
C3 N1 C1 N2 1.2(7) . . . . ?
C4 N3 C6 C5 0.0(7) . . . . ?
C4 N4 C5 C6 -0.1(8) . . . . ?
C5 N4 C4 N3 0.2(7) . . . . ?
C6 N3 C4 N4 -0.1(7) . . . . ?
